data_7038407
loop_
_publ_author_name
'Normand, Adrien T.'
'Daniliuc, Constantin G.'
'Kehr, Gerald'
'Le Gendre, Pierre'
'Erker, Gerhard'

_publ_section_title
;
 Direct P-functionalization of azobenzene by a cationic
 phosphidozirconocene complex.
;
_journal_issue 9
_journal_name_full 'Dalton transactions (Cambridge, England : 2003)'
_journal_page_first 3711
_journal_page_last 3714
_journal_paper_doi 10.1039/c6dt00416d
_journal_volume 45
_journal_year 2016
_chemical_formula_sum 'C34 H41 N2 P Zr'
_chemical_formula_weight 599.88
_space_group_crystal_system monoclinic
_space_group_IT_number 9
_space_group_name_Hall 'C -2yc'
_space_group_name_H-M_alt 'C 1 c 1'
_symmetry_space_group_name_Hall 'C -2yc'
_symmetry_space_group_name_H-M 'C 1 c 1'
_atom_sites_solution_hydrogens geom
_audit_update_record
;
2016-01-22 deposited with the CCDC.
2016-02-09 downloaded from the CCDC.
;
_cell_angle_alpha 90
_cell_angle_beta 93.9820(10)
_cell_angle_gamma 90
_cell_formula_units_Z 4
_cell_length_a 8.7851(3)
_cell_length_b 19.9807(8)
_cell_length_c 16.4334(5)
_cell_measurement_reflns_used 9726
_cell_measurement_temperature 100.(2)
_cell_measurement_theta_max 27.4790
_cell_measurement_theta_min 2.3874
_cell_volume 2877.63(17)
_computing_cell_refinement 'SAINT V8.34A (Bruker AXS Inc., 2013)'
_computing_data_collection
;
APEX2 v.2014.1-1 (Bruker AXS Inc., 2014)
;
_computing_data_reduction 'SAINT V8.34A (Bruker AXS Inc., 2013)'
_computing_molecular_graphics 'XP (Sheldrick, 2014)'
_computing_publication_material 'SHELXL-2014 (Sheldrick, 2014)'
_computing_structure_refinement 'SHELXL-2014/7 (Sheldrick, 2014)'
_computing_structure_solution 'SHELXL-2014 (Sheldrick, 2014)'
_diffrn_ambient_temperature 100.(2)
_diffrn_detector_area_resol_mean 10.4167
_diffrn_measured_fraction_theta_full 0.999
_diffrn_measured_fraction_theta_max 0.999
_diffrn_measurement_device_type 'Bruker D8 Venture PHOTON 100 CMOS'
_diffrn_measurement_method 'omega and phi scans'
_diffrn_radiation_monochromator 'MX mirror'
_diffrn_radiation_type 'Mo K\a'
_diffrn_radiation_wavelength 0.71073
_diffrn_reflns_av_R_equivalents 0.0544
_diffrn_reflns_av_unetI/netI 0.0301
_diffrn_reflns_limit_h_max 11
_diffrn_reflns_limit_h_min -11
_diffrn_reflns_limit_k_max 25
_diffrn_reflns_limit_k_min -25
_diffrn_reflns_limit_l_max 21
_diffrn_reflns_limit_l_min -19
_diffrn_reflns_number 49032
_diffrn_reflns_theta_full 27.54
_diffrn_reflns_theta_max 27.54
_diffrn_reflns_theta_min 2.48
_diffrn_source 'Mo ImS'
_diffrn_source_type 'micro focus tube'
_exptl_absorpt_coefficient_mu 0.464
_exptl_absorpt_correction_T_max 0.97
_exptl_absorpt_correction_T_min 0.93
_exptl_absorpt_correction_type multi-scan
_exptl_absorpt_process_details
;
Bruker AXS (2014). SADABS, Version 2014/2, Bruker AXS Inc., Madison, Wisconsin,
USA.
;
_exptl_crystal_colour yellow
_exptl_crystal_density_diffrn 1.385
_exptl_crystal_density_method 'not measured'
_exptl_crystal_description prism
_exptl_crystal_F_000 1256
_exptl_crystal_size_max 0.180
_exptl_crystal_size_mid 0.120
_exptl_crystal_size_min 0.060
_refine_diff_density_max 0.204
_refine_diff_density_min -0.223
_refine_ls_abs_structure_details 'Refined as an inversion twin.'
_refine_ls_abs_structure_Flack 0.03(3)
_refine_ls_extinction_method none
_refine_ls_goodness_of_fit_ref 1.042
_refine_ls_hydrogen_treatment constr
_refine_ls_matrix_type full
_refine_ls_number_parameters 399
_refine_ls_number_reflns 6369
_refine_ls_number_restraints 153
_refine_ls_restrained_S_all 1.035
_refine_ls_R_factor_all 0.0241
_refine_ls_R_factor_gt 0.0217
_refine_ls_shift/su_max 0.002
_refine_ls_shift/su_mean 0.000
_refine_ls_structure_factor_coef Fsqd
_refine_ls_weighting_details 'w=1/[\s^2^(Fo^2^)+(0.0209P)^2^+1.3619P] where P=(Fo^2^+2Fc^2^)/3'
_refine_ls_weighting_scheme calc
_refine_ls_wR_factor_gt 0.0474
_refine_ls_wR_factor_ref 0.0483
_reflns_number_gt 6133
_reflns_number_total 6369
_reflns_threshold_expression 'I > 2\s(I)'
_cod_data_source_file c6dt00416d2.cif
_cod_data_source_block erk7973
_cod_depositor_comments 'Adding full bibliography for 7038406--7038407.cif.'
_cod_database_code 7038407

loop_
_space_group_symop_operation_xyz
'x, y, z'
'x, -y, z+1/2'
'x+1/2, y+1/2, z'
'x+1/2, -y+1/2, z+1/2'

loop_
_atom_site_type_symbol
_atom_site_label
_atom_site_fract_x
_atom_site_fract_y
_atom_site_fract_z
_atom_site_U_iso_or_equiv
_atom_site_adp_type
_atom_site_calc_flag
_atom_site_refinement_flags_adp
_atom_site_refinement_flags_occupancy
_atom_site_refinement_flags_posn
_atom_site_occupancy
_atom_site_disorder_assembly
_atom_site_disorder_group
Zr Zr1 0.61413(2) 0.43001(2) 0.52449(2) 0.01306(6) Uani d . . . 1.0 . .
N N1 0.3713(2) 0.43463(10) 0.50662(13) 0.0121(4) Uani d . . . 1.0 . .
N N2 0.4094(2) 0.36547(10) 0.52039(13) 0.0143(4) Uani d . . . 1.0 . .
C C1 0.6927(3) 0.33383(14) 0.43534(18) 0.0239(6) Uani d . . . 1.0 . .
H H1 0.6574 0.2902 0.4472 0.029 Uiso calc U . R 1.0 . .
C C2 0.6174(4) 0.38046(16) 0.38177(18) 0.0235(7) Uani d . . . 1.0 . .
H H2 0.5225 0.3737 0.3516 0.028 Uiso calc U . R 1.0 . .
C C3 0.7073(4) 0.43859(15) 0.38102(18) 0.0258(6) Uani d . . . 1.0 . .
H H3 0.6845 0.4777 0.3496 0.031 Uiso calc U . R 1.0 . .
C C4 0.8375(3) 0.42882(16) 0.4352(2) 0.0267(7) Uani d . . . 1.0 . .
H H4 0.9165 0.4604 0.4476 0.032 Uiso calc U . R 1.0 . .
C C5 0.8290(3) 0.36319(16) 0.46793(19) 0.0270(7) Uani d . . . 1.0 . .
H H5 0.9024 0.3428 0.5052 0.032 Uiso calc U . R 1.0 . .
C C6 0.7549(3) 0.39301(15) 0.65450(17) 0.0241(6) Uani d . . . 1.0 . .
H H6 0.7951 0.3489 0.6547 0.029 Uiso calc U . R 1.0 . .
C C7 0.6085(4) 0.41175(15) 0.67695(17) 0.0197(6) Uani d . . . 1.0 . .
H H7 0.5334 0.3826 0.696 0.024 Uiso calc U . R 1.0 . .
C C8 0.5939(3) 0.48108(14) 0.66600(16) 0.0199(6) Uani d . . . 1.0 . .
H H8 0.5062 0.5069 0.6757 0.024 Uiso calc U . R 1.0 . .
C C9 0.7316(3) 0.50616(14) 0.63803(17) 0.0238(6) Uani d . . . 1.0 . .
H H9 0.7529 0.5515 0.6258 0.029 Uiso calc U . R 1.0 . .
C C10 0.8309(4) 0.45171(17) 0.63165(19) 0.0285(7) Uani d . . . 1.0 . .
H H10 0.9321 0.4539 0.6148 0.034 Uiso calc U . R 1.0 . .
C C41 0.6101(3) 0.61187(13) 0.40653(15) 0.0155(5) Uani d . . . 1.0 . .
H H41 0.6188 0.5906 0.352 0.019 Uiso calc U . R 1.0 . .
C C42 0.7742(3) 0.61968(15) 0.44468(18) 0.0193(6) Uani d . . . 1.0 . .
H H42A 0.7724 0.6422 0.4982 0.023 Uiso calc U . R 1.0 . .
H H42B 0.8209 0.5749 0.4537 0.023 Uiso calc U . R 1.0 . .
C C43 0.8704(4) 0.66095(16) 0.38831(19) 0.0243(7) Uani d . . . 1.0 . .
H H43A 0.9749 0.6663 0.4141 0.029 Uiso calc U . R 1.0 . .
H H43B 0.8777 0.6368 0.3361 0.029 Uiso calc U . R 1.0 . .
C C44 0.8000(4) 0.72978(15) 0.37145(18) 0.0281(7) Uani d . . . 1.0 . .
H H44A 0.8032 0.7558 0.4228 0.034 Uiso calc U . R 1.0 . .
H H44B 0.8605 0.7542 0.3323 0.034 Uiso calc U . R 1.0 . .
C C45 0.6354(4) 0.72375(13) 0.33653(17) 0.0240(6) Uani d . . . 1.0 . .
H H45A 0.6341 0.7035 0.2815 0.029 Uiso calc U . R 1.0 . .
H H45B 0.5903 0.7691 0.3308 0.029 Uiso calc U . R 1.0 . .
C C46 0.5379(3) 0.68121(13) 0.39000(17) 0.0206(6) Uani d . . . 1.0 . .
H H46A 0.4348 0.6756 0.3625 0.025 Uiso calc U . R 1.0 . .
H H46B 0.527 0.7045 0.4425 0.025 Uiso calc U . R 1.0 . .
P P1 0.50172(7) 0.55184(3) 0.46703(4) 0.01221(13) Uani d . . D 1.0 . .
C C51 0.3814(6) 0.6089(3) 0.5276(3) 0.0138(11) Uani d U P D 0.726(6) A 1
H H51 0.3343 0.6417 0.4875 0.017 Uiso calc U P R 0.726(6) A 1
C C52 0.4713(8) 0.6511(4) 0.5930(4) 0.0148(16) Uani d U P D 0.726(6) A 1
H H52A 0.515 0.6215 0.637 0.018 Uiso calc U P R 0.726(6) A 1
H H52B 0.5564 0.6743 0.5684 0.018 Uiso calc U P R 0.726(6) A 1
C C53 0.3657(4) 0.70247(19) 0.6285(2) 0.0195(9) Uani d U P D 0.726(6) A 1
H H53A 0.4238 0.7289 0.6711 0.023 Uiso calc U P R 0.726(6) A 1
H H53B 0.3273 0.7336 0.585 0.023 Uiso calc U P R 0.726(6) A 1
C C54 0.2319(7) 0.6688(3) 0.6652(4) 0.0175(12) Uani d U P D 0.726(6) A 1
H H54A 0.1624 0.7035 0.6846 0.021 Uiso calc U P R 0.726(6) A 1
H H54B 0.2697 0.6417 0.7128 0.021 Uiso calc U P R 0.726(6) A 1
C C55 0.1434(8) 0.6237(3) 0.6032(4) 0.0168(14) Uani d U P D 0.726(6) A 1
H H55A 0.0635 0.5993 0.6308 0.02 Uiso calc U P R 0.726(6) A 1
H H55B 0.0922 0.6517 0.5599 0.02 Uiso calc U P R 0.726(6) A 1
C C56 0.2469(4) 0.57341(17) 0.5648(2) 0.0138(8) Uani d U P D 0.726(6) A 1
H H56A 0.1873 0.5481 0.5216 0.017 Uiso calc U P R 0.726(6) A 1
H H56B 0.2866 0.5411 0.6067 0.017 Uiso calc U P R 0.726(6) A 1
C C51A 0.3942(15) 0.5903(7) 0.5460(7) 0.011(3) Uani d U P D 0.274(6) A 2
H H51A 0.3653 0.552 0.581 0.014 Uiso calc U P R 0.274(6) A 2
C C52A 0.485(2) 0.6379(10) 0.6052(10) 0.010(4) Uani d U P D 0.274(6) A 2
H H52C 0.5801 0.6158 0.6267 0.013 Uiso calc U P R 0.274(6) A 2
H H52D 0.5123 0.6789 0.5759 0.013 Uiso calc U P R 0.274(6) A 2
C C53A 0.3891(11) 0.6562(5) 0.6753(6) 0.018(3) Uani d U P D 0.274(6) A 2
H H53C 0.3735 0.616 0.7089 0.022 Uiso calc U P R 0.274(6) A 2
H H53D 0.4441 0.69 0.7103 0.022 Uiso calc U P R 0.274(6) A 2
C C54A 0.2362(18) 0.6840(8) 0.6446(9) 0.022(4) Uani d U P D 0.274(6) A 2
H H54C 0.2521 0.7271 0.6167 0.026 Uiso calc U P R 0.274(6) A 2
H H54D 0.175 0.693 0.6917 0.026 Uiso calc U P R 0.274(6) A 2
C C55A 0.1471(19) 0.6371(9) 0.5857(9) 0.013(4) Uani d U P D 0.274(6) A 2
H H55C 0.0503 0.6587 0.5655 0.015 Uiso calc U P R 0.274(6) A 2
H H55D 0.1219 0.5954 0.6145 0.015 Uiso calc U P R 0.274(6) A 2
C C56A 0.2422(9) 0.6203(4) 0.5136(5) 0.012(2) Uani d U P D 0.274(6) A 2
H H56C 0.1865 0.5879 0.477 0.015 Uiso calc U P R 0.274(6) A 2
H H56D 0.2604 0.6614 0.482 0.015 Uiso calc U P R 0.274(6) A 2
C C21 0.3074(3) 0.45205(12) 0.42996(15) 0.0128(5) Uani d . . . 1.0 . .
C C22 0.3537(3) 0.51419(12) 0.39891(15) 0.0133(5) Uani d . . . 1.0 . .
C C23 0.2873(3) 0.53871(14) 0.32584(16) 0.0179(5) Uani d . . . 1.0 . .
H H23 0.3178 0.5808 0.3055 0.021 Uiso calc U . R 1.0 . .
C C24 0.1748(3) 0.50077(14) 0.28234(17) 0.0215(6) Uani d . . . 1.0 . .
H H24 0.1284 0.5173 0.2324 0.026 Uiso calc U . R 1.0 . .
C C25 0.1313(3) 0.43946(14) 0.31193(17) 0.0204(6) Uani d . . . 1.0 . .
H H25 0.0549 0.4143 0.2818 0.024 Uiso calc U . R 1.0 . .
C C26 0.1969(3) 0.41387(13) 0.38467(16) 0.0163(5) Uani d . . . 1.0 . .
H H26 0.1676 0.3712 0.4036 0.02 Uiso calc U . R 1.0 . .
C C31 0.3393(3) 0.33646(13) 0.58477(15) 0.0142(5) Uani d . . . 1.0 . .
C C32 0.3918(3) 0.27284(13) 0.61139(17) 0.0201(6) Uani d . . . 1.0 . .
H H32 0.4705 0.2514 0.5843 0.024 Uiso calc U . R 1.0 . .
C C33 0.3301(3) 0.24122(14) 0.67643(18) 0.0243(6) Uani d . . . 1.0 . .
H H33 0.3675 0.1985 0.6936 0.029 Uiso calc U . R 1.0 . .
C C34 0.2144(3) 0.27105(14) 0.71691(17) 0.0232(6) Uani d . . . 1.0 . .
H H34 0.1739 0.2497 0.7623 0.028 Uiso calc U . R 1.0 . .
C C35 0.1592(3) 0.33247(14) 0.68990(17) 0.0218(6) Uani d . . . 1.0 . .
H H35 0.0785 0.3528 0.7165 0.026 Uiso calc U . R 1.0 . .
C C36 0.2192(3) 0.36519(13) 0.62454(16) 0.0178(5) Uani d . . . 1.0 . .
H H36 0.1785 0.4072 0.6068 0.021 Uiso calc U . R 1.0 . .

loop_
_atom_site_aniso_label
_atom_site_aniso_U_11
_atom_site_aniso_U_22
_atom_site_aniso_U_33
_atom_site_aniso_U_12
_atom_site_aniso_U_13
_atom_site_aniso_U_23
Zr1 0.01132(10) 0.01493(10) 0.01280(10) 0.00062(11) -0.00009(7) 0.00084(11)
N1 0.0129(10) 0.0092(10) 0.0141(10) -0.0002(8) -0.0004(8) 0.0000(8)
N2 0.0158(11) 0.0099(10) 0.0171(11) 0.0017(8) 0.0005(8) 0.0003(8)
C1 0.0272(16) 0.0211(14) 0.0246(15) 0.0048(12) 0.0103(12) -0.0033(11)
C2 0.0239(15) 0.0298(17) 0.0173(15) 0.0059(13) 0.0045(11) -0.0051(12)
C3 0.0320(17) 0.0244(16) 0.0225(15) 0.0082(13) 0.0131(13) 0.0036(12)
C4 0.0176(14) 0.0278(16) 0.0363(18) 0.0015(12) 0.0142(12) -0.0022(13)
C5 0.0196(15) 0.0317(17) 0.0304(17) 0.0111(12) 0.0073(12) -0.0017(13)
C6 0.0246(15) 0.0251(15) 0.0211(15) 0.0048(12) -0.0090(11) 0.0034(11)
C7 0.0258(15) 0.0198(14) 0.0127(13) -0.0030(12) -0.0053(11) 0.0032(11)
C8 0.0252(14) 0.0213(14) 0.0122(13) 0.0019(12) -0.0054(10) -0.0018(10)
C9 0.0300(16) 0.0233(14) 0.0166(13) -0.0080(12) -0.0087(11) 0.0020(11)
C10 0.0164(15) 0.0445(19) 0.0238(16) -0.0052(13) -0.0056(12) 0.0029(13)
C41 0.0192(13) 0.0159(13) 0.0113(12) -0.0042(10) -0.0003(10) 0.0021(9)
C42 0.0184(14) 0.0215(15) 0.0178(14) -0.0070(12) -0.0001(11) 0.0009(11)
C43 0.0247(16) 0.0279(17) 0.0201(15) -0.0112(13) 0.0008(12) 0.0015(12)
C44 0.0391(18) 0.0231(15) 0.0218(15) -0.0172(13) -0.0013(12) 0.0035(11)
C45 0.0416(18) 0.0130(13) 0.0164(14) -0.0083(12) -0.0044(12) 0.0023(10)
C46 0.0278(15) 0.0163(13) 0.0173(13) -0.0013(11) -0.0018(11) 0.0011(10)
P1 0.0128(3) 0.0133(3) 0.0103(3) -0.0022(2) -0.0003(2) -0.0001(2)
C51 0.016(2) 0.013(2) 0.013(2) -0.0011(17) 0.0008(17) 0.0006(18)
C52 0.015(3) 0.016(3) 0.013(2) 0.002(2) -0.0012(18) 0.000(2)
C53 0.0213(19) 0.0143(18) 0.023(2) 0.0001(14) -0.0003(15) -0.0066(14)
C54 0.018(2) 0.019(3) 0.015(3) -0.0002(17) 0.0017(18) -0.006(2)
C55 0.016(2) 0.017(3) 0.018(3) 0.0050(18) 0.0031(19) 0.001(2)
C56 0.0138(17) 0.0120(17) 0.0158(18) 0.0003(13) 0.0019(13) -0.0019(12)
C51A 0.016(5) 0.011(5) 0.006(5) 0.002(4) -0.006(4) -0.002(4)
C52A 0.015(6) 0.007(6) 0.009(6) 0.001(4) -0.003(4) -0.005(5)
C53A 0.021(5) 0.019(5) 0.015(4) -0.004(4) 0.001(4) -0.004(3)
C54A 0.027(6) 0.021(6) 0.017(6) 0.006(5) 0.001(5) -0.008(5)
C55A 0.012(5) 0.012(6) 0.013(6) 0.006(4) -0.005(4) -0.001(5)
C56A 0.011(4) 0.011(4) 0.015(4) 0.004(3) -0.001(3) -0.004(3)
C21 0.0111(12) 0.0141(12) 0.0131(12) 0.0032(9) -0.0003(9) -0.0026(9)
C22 0.0128(12) 0.0152(12) 0.0118(12) 0.0022(9) 0.0004(9) -0.0028(9)
C23 0.0202(13) 0.0191(13) 0.0140(13) -0.0015(11) -0.0008(10) 0.0028(10)
C24 0.0226(13) 0.0276(15) 0.0135(13) -0.0013(12) -0.0056(10) 0.0008(11)
C25 0.0154(12) 0.0278(15) 0.0170(14) -0.0048(10) -0.0053(10) -0.0048(10)
C26 0.0143(12) 0.0166(12) 0.0177(13) -0.0025(10) 0.0001(10) -0.0016(9)
C31 0.0142(13) 0.0130(12) 0.0147(12) -0.0024(10) -0.0021(10) -0.0010(9)
C32 0.0209(14) 0.0157(13) 0.0234(14) 0.0008(11) -0.0016(11) 0.0018(10)
C33 0.0252(15) 0.0175(14) 0.0287(16) -0.0060(11) -0.0080(12) 0.0072(11)
C34 0.0212(14) 0.0288(15) 0.0191(14) -0.0120(11) -0.0025(11) 0.0060(11)
C35 0.0151(13) 0.0290(15) 0.0213(14) -0.0057(11) 0.0014(10) -0.0018(11)
C36 0.0158(13) 0.0187(13) 0.0186(13) -0.0017(10) -0.0016(10) -0.0008(10)

loop_
_atom_type_symbol
_atom_type_description
_atom_type_scat_dispersion_real
_atom_type_scat_dispersion_imag
_atom_type_scat_source
C C 0.0033 0.0016 'International Tables Vol C Tables 4.2.6.8 and 6.1.1.4'
H H 0.0000 0.0000 'International Tables Vol C Tables 4.2.6.8 and 6.1.1.4'
N N 0.0061 0.0033 'International Tables Vol C Tables 4.2.6.8 and 6.1.1.4'
P P 0.1023 0.0942 'International Tables Vol C Tables 4.2.6.8 and 6.1.1.4'
Zr Zr -2.9673 0.5597 'International Tables Vol C Tables 4.2.6.8 and 6.1.1.4'

loop_
_geom_angle_atom_site_label_1
_geom_angle_atom_site_label_2
_geom_angle_atom_site_label_3
_geom_angle
N1 Zr1 N2 38.55(7)
N1 Zr1 C6 124.02(9)
N2 Zr1 C6 101.91(9)
N1 Zr1 C4 136.74(10)
N2 Zr1 C4 129.72(9)
C6 Zr1 C4 97.75(11)
N1 Zr1 C7 93.11(9)
N2 Zr1 C7 82.79(9)
C6 Zr1 C7 32.55(10)
C4 Zr1 C7 129.84(10)
N1 Zr1 C10 141.43(9)
N2 Zr1 C10 133.64(9)
C6 Zr1 C10 32.53(10)
C4 Zr1 C10 80.18(11)
C7 Zr1 C10 53.45(10)
N1 Zr1 C5 137.15(9)
N2 Zr1 C5 107.82(9)
C6 Zr1 C5 79.72(10)
C4 Zr1 C5 32.55(10)
C7 Zr1 C5 110.60(10)
C10 Zr1 C5 78.64(11)
N1 Zr1 C1 105.21(9)
N2 Zr1 C1 78.13(9)
C6 Zr1 C1 97.51(10)
C4 Zr1 C1 53.55(10)
C7 Zr1 C1 119.05(10)
C10 Zr1 C1 107.96(11)
C5 Zr1 C1 32.11(10)
N1 Zr1 C2 88.00(9)
N2 Zr1 C2 78.83(9)
C6 Zr1 C2 129.36(10)
C4 Zr1 C2 53.41(11)
C7 Zr1 C2 148.86(11)
C10 Zr1 C2 130.47(11)
C5 Zr1 C2 53.34(10)
C1 Zr1 C2 32.28(10)
N1 Zr1 C3 104.55(9)
N2 Zr1 C3 108.85(10)
C6 Zr1 C3 129.51(10)
C4 Zr1 C3 32.28(11)
C7 Zr1 C3 162.00(9)
C10 Zr1 C3 110.84(11)
C5 Zr1 C3 53.40(10)
C1 Zr1 C3 53.23(9)
C2 Zr1 C3 31.97(10)
N1 Zr1 C8 88.62(9)
N2 Zr1 C8 98.78(9)
C6 Zr1 C8 53.37(9)
C4 Zr1 C8 129.55(10)
C7 Zr1 C8 31.95(9)
C10 Zr1 C8 52.94(10)
C5 Zr1 C8 130.01(10)
C1 Zr1 C8 149.88(9)
C2 Zr1 C8 176.58(10)
C3 Zr1 C8 149.27(10)
N1 Zr1 C9 114.94(9)
N2 Zr1 C9 130.77(9)
C6 Zr1 C9 53.51(9)
C4 Zr1 C9 97.93(10)
C7 Zr1 C9 53.26(9)
C10 Zr1 C9 31.87(10)
C5 Zr1 C9 107.81(10)
C1 Zr1 C9 139.06(10)
C2 Zr1 C9 150.40(10)
C3 Zr1 C9 119.50(10)
C8 Zr1 C9 32.07(9)
N1 Zr1 P1 65.52(5)
N2 Zr1 P1 103.44(5)
C6 Zr1 P1 133.93(7)
C4 Zr1 P1 94.77(7)
C7 Zr1 P1 115.63(7)
C10 Zr1 P1 108.60(8)
C5 Zr1 P1 126.43(7)
C1 Zr1 P1 124.97(7)
C2 Zr1 P1 93.10(7)
C3 Zr1 P1 75.86(7)
C8 Zr1 P1 85.04(6)
C9 Zr1 P1 80.95(7)
C21 N1 N2 117.37(19)
C21 N1 Zr1 118.23(16)
N2 N1 Zr1 73.55(12)
C31 N2 N1 114.3(2)
C31 N2 Zr1 128.60(17)
N1 N2 Zr1 67.91(12)
C5 C1 C2 108.2(3)
C5 C1 Zr1 73.91(16)
C2 C1 Zr1 74.12(16)
C5 C1 H1 125.9
C2 C1 H1 125.9
Zr1 C1 H1 118.0
C3 C2 C1 108.1(3)
C3 C2 Zr1 74.28(17)
C1 C2 Zr1 73.60(16)
C3 C2 H2 125.9
C1 C2 H2 125.9
Zr1 C2 H2 118.1
C2 C3 C4 108.1(3)
C2 C3 Zr1 73.75(17)
C4 C3 Zr1 72.92(17)
C2 C3 H3 125.9
C4 C3 H3 125.9
Zr1 C3 H3 119.3
C3 C4 C5 107.7(3)
C3 C4 Zr1 74.81(17)
C5 C4 Zr1 74.11(17)
C3 C4 H4 126.1
C5 C4 H4 126.1
Zr1 C4 H4 117.0
C1 C5 C4 107.9(3)
C1 C5 Zr1 73.98(16)
C4 C5 Zr1 73.34(16)
C1 C5 H5 126.1
C4 C5 H5 126.1
Zr1 C5 H5 118.5
C7 C6 C10 107.7(3)
C7 C6 Zr1 74.92(16)
C10 C6 Zr1 75.09(16)
C7 C6 H6 126.1
C10 C6 H6 126.1
Zr1 C6 H6 116.0
C8 C7 C6 107.8(3)
C8 C7 Zr1 74.87(15)
C6 C7 Zr1 72.53(16)
C8 C7 H7 126.1
C6 C7 H7 126.1
Zr1 C7 H7 118.4
C7 C8 C9 108.6(3)
C7 C8 Zr1 73.19(15)
C9 C8 Zr1 74.39(16)
C7 C8 H8 125.7
C9 C8 H8 125.7
Zr1 C8 H8 118.6
C10 C9 C8 107.4(3)
C10 C9 Zr1 72.95(17)
C8 C9 Zr1 73.54(15)
C10 C9 H9 126.3
C8 C9 H9 126.3
Zr1 C9 H9 119.2
C9 C10 C6 108.5(3)
C9 C10 Zr1 75.18(16)
C6 C10 Zr1 72.38(16)
C9 C10 H10 125.8
C6 C10 H10 125.8
Zr1 C10 H10 118.5
C46 C41 C42 110.1(2)
C46 C41 P1 117.02(19)
C42 C41 P1 110.30(18)
C46 C41 H41 106.3
C42 C41 H41 106.3
P1 C41 H41 106.3
C43 C42 C41 110.3(2)
C43 C42 H42A 109.6
C41 C42 H42A 109.6
C43 C42 H42B 109.6
C41 C42 H42B 109.6
H42A C42 H42B 108.1
C44 C43 C42 111.1(3)
C44 C43 H43A 109.4
C42 C43 H43A 109.4
C44 C43 H43B 109.4
C42 C43 H43B 109.4
H43A C43 H43B 108.0
C45 C44 C43 111.1(2)
C45 C44 H44A 109.4
C43 C44 H44A 109.4
C45 C44 H44B 109.4
C43 C44 H44B 109.4
H44A C44 H44B 108.0
C44 C45 C46 112.5(2)
C44 C45 H45A 109.1
C46 C45 H45A 109.1
C44 C45 H45B 109.1
C46 C45 H45B 109.1
H45A C45 H45B 107.8
C45 C46 C41 111.2(2)
C45 C46 H46A 109.4
C41 C46 H46A 109.4
C45 C46 H46B 109.4
C41 C46 H46B 109.4
H46A C46 H46B 108.0
C22 P1 C51A 103.2(4)
C22 P1 C41 107.95(12)
C51A P1 C41 114.7(5)
C22 P1 C51 99.89(18)
C41 P1 C51 102.64(18)
C22 P1 Zr1 93.96(8)
C51A P1 Zr1 108.5(4)
C41 P1 Zr1 124.42(9)
C51 P1 Zr1 123.46(17)
C56 C51 C52 110.2(4)
C56 C51 P1 113.9(3)
C52 C51 P1 114.8(4)
C56 C51 H51 105.7
C52 C51 H51 105.7
P1 C51 H51 105.7
C53 C52 C51 109.8(5)
C53 C52 H52A 109.7
C51 C52 H52A 109.7
C53 C52 H52B 109.7
C51 C52 H52B 109.7
H52A C52 H52B 108.2
C54 C53 C52 111.2(4)
C54 C53 H53A 109.4
C52 C53 H53A 109.4
C54 C53 H53B 109.4
C52 C53 H53B 109.4
H53A C53 H53B 108.0
C53 C54 C55 111.7(5)
C53 C54 H54A 109.3
C55 C54 H54A 109.3
C53 C54 H54B 109.3
C55 C54 H54B 109.3
H54A C54 H54B 107.9
C56 C55 C54 112.0(5)
C56 C55 H55A 109.2
C54 C55 H55A 109.2
C56 C55 H55B 109.2
C54 C55 H55B 109.2
H55A C55 H55B 107.9
C55 C56 C51 111.0(4)
C55 C56 H56A 109.4
C51 C56 H56A 109.4
C55 C56 H56B 109.4
C51 C56 H56B 109.4
H56A C56 H56B 108.0
C56A C51A C52A 112.2(11)
C56A C51A P1 113.6(7)
C52A C51A P1 116.0(10)
C56A C51A H51A 104.5
C52A C51A H51A 104.5
P1 C51A H51A 104.5
C53A C52A C51A 109.8(13)
C53A C52A H52C 109.7
C51A C52A H52C 109.7
C53A C52A H52D 109.7
C51A C52A H52D 109.7
H52C C52A H52D 108.2
C54A C53A C52A 111.2(11)
C54A C53A H53C 109.4
C52A C53A H53C 109.4
C54A C53A H53D 109.4
C52A C53A H53D 109.4
H53C C53A H53D 108.0
C53A C54A C55A 113.1(12)
C53A C54A H54C 109.0
C55A C54A H54C 109.0
C53A C54A H54D 109.0
C55A C54A H54D 109.0
H54C C54A H54D 107.8
C54A C55A C56A 109.9(12)
C54A C55A H55C 109.7
C56A C55A H55C 109.7
C54A C55A H55D 109.7
C56A C55A H55D 109.7
H55C C55A H55D 108.2
C51A C56A C55A 109.1(9)
C51A C56A H56C 109.9
C55A C56A H56C 109.9
C51A C56A H56D 109.9
C55A C56A H56D 109.9
H56C C56A H56D 108.3
N1 C21 C26 124.4(2)
N1 C21 C22 116.1(2)
C26 C21 C22 119.4(2)
C23 C22 C21 120.6(2)
C23 C22 P1 128.8(2)
C21 C22 P1 110.65(18)
C22 C23 C24 119.3(2)
C22 C23 H23 120.3
C24 C23 H23 120.3
C25 C24 C23 120.2(2)
C25 C24 H24 119.9
C23 C24 H24 119.9
C24 C25 C26 121.4(2)
C24 C25 H25 119.3
C26 C25 H25 119.3
C25 C26 C21 119.1(2)
C25 C26 H26 120.5
C21 C26 H26 120.5
N2 C31 C36 125.0(2)
N2 C31 C32 117.4(2)
C36 C31 C32 117.7(2)
C33 C32 C31 120.9(3)
C33 C32 H32 119.5
C31 C32 H32 119.5
C32 C33 C34 120.9(3)
C32 C33 H33 119.6
C34 C33 H33 119.6
C35 C34 C33 118.7(3)
C35 C34 H34 120.7
C33 C34 H34 120.7
C34 C35 C36 121.5(3)
C34 C35 H35 119.3
C36 C35 H35 119.3
C35 C36 C31 120.3(3)
C35 C36 H36 119.8
C31 C36 H36 119.8

loop_
_geom_bond_atom_site_label_1
_geom_bond_atom_site_label_2
_geom_bond_distance
Zr1 N1 2.136(2)
Zr1 N2 2.210(2)
Zr1 C6 2.505(3)
Zr1 C4 2.530(3)
Zr1 C7 2.536(3)
Zr1 C10 2.540(3)
Zr1 C5 2.540(3)
Zr1 C1 2.541(3)
Zr1 C2 2.548(3)
Zr1 C3 2.555(3)
Zr1 C8 2.557(3)
Zr1 C9 2.568(3)
Zr1 P1 2.7683(7)
N1 C21 1.387(3)
N1 N2 1.436(3)
N2 C31 1.387(3)
C1 C5 1.405(4)
C1 C2 1.415(4)
C1 H1 0.95
C2 C3 1.405(4)
C2 H2 0.95
C3 C4 1.414(5)
C3 H3 0.95
C4 C5 1.421(4)
C4 H4 0.95
C5 H5 0.95
C6 C7 1.413(4)
C6 C10 1.413(4)
C6 H6 0.95
C7 C8 1.402(4)
C7 H7 0.95
C8 C9 1.416(4)
C8 H8 0.95
C9 C10 1.403(4)
C9 H9 0.95
C10 H10 0.95
C41 C46 1.540(4)
C41 C42 1.540(4)
C41 P1 1.861(3)
C41 H41 1.0
C42 C43 1.537(4)
C42 H42A 0.99
C42 H42B 0.99
C43 C44 1.525(4)
C43 H43A 0.99
C43 H43B 0.99
C44 C45 1.523(4)
C44 H44A 0.99
C44 H44B 0.99
C45 C46 1.527(4)
C45 H45A 0.99
C45 H45B 0.99
C46 H46A 0.99
C46 H46B 0.99
P1 C22 1.819(3)
P1 C51A 1.827(12)
P1 C51 1.885(5)
C51 C56 1.540(6)
C51 C52 1.540(7)
C51 H51 1.0
C52 C53 1.527(7)
C52 H52A 0.99
C52 H52B 0.99
C53 C54 1.515(7)
C53 H53A 0.99
C53 H53B 0.99
C54 C55 1.531(7)
C54 H54A 0.99
C54 H54B 0.99
C55 C56 1.521(7)
C55 H55A 0.99
C55 H55B 0.99
C56 H56A 0.99
C56 H56B 0.99
C51A C56A 1.525(14)
C51A C52A 1.541(16)
C51A H51A 1.0
C52A C53A 1.517(16)
C52A H52C 0.99
C52A H52D 0.99
C53A C54A 1.507(15)
C53A H53C 0.99
C53A H53D 0.99
C54A C55A 1.524(16)
C54A H54C 0.99
C54A H54D 0.99
C55A C56A 1.534(15)
C55A H55C 0.99
C55A H55D 0.99
C56A H56C 0.99
C56A H56D 0.99
C21 C26 1.406(4)
C21 C22 1.413(4)
C22 C23 1.387(4)
C23 C24 1.401(4)
C23 H23 0.95
C24 C25 1.382(4)
C24 H24 0.95
C25 C26 1.388(4)
C25 H25 0.95
C26 H26 0.95
C31 C36 1.402(4)
C31 C32 1.411(4)
C32 C33 1.384(4)
C32 H32 0.95
C33 C34 1.388(4)
C33 H33 0.95
C34 C35 1.381(4)
C34 H34 0.95
C35 C36 1.392(4)
C35 H35 0.95
C36 H36 0.95

loop_
_geom_torsion_atom_site_label_1
_geom_torsion_atom_site_label_2
_geom_torsion_atom_site_label_3
_geom_torsion_atom_site_label_4
_geom_torsion
C21 N1 N2 C31 -122.5(2)
Zr1 N1 N2 C31 123.75(19)
C21 N1 N2 Zr1 113.7(2)
C5 C1 C2 C3 0.2(3)
Zr1 C1 C2 C3 66.8(2)
C5 C1 C2 Zr1 -66.6(2)
C1 C2 C3 C4 -1.1(3)
Zr1 C2 C3 C4 65.3(2)
C1 C2 C3 Zr1 -66.4(2)
C2 C3 C4 C5 1.5(3)
Zr1 C3 C4 C5 67.4(2)
C2 C3 C4 Zr1 -65.9(2)
C2 C1 C5 C4 0.7(3)
Zr1 C1 C5 C4 -66.1(2)
C2 C1 C5 Zr1 66.8(2)
C3 C4 C5 C1 -1.4(3)
Zr1 C4 C5 C1 66.5(2)
C3 C4 C5 Zr1 -67.8(2)
C10 C6 C7 C8 1.4(3)
Zr1 C6 C7 C8 -67.15(19)
C10 C6 C7 Zr1 68.5(2)
C6 C7 C8 C9 -1.0(3)
Zr1 C7 C8 C9 -66.54(19)
C6 C7 C8 Zr1 65.58(19)
C7 C8 C9 C10 0.2(3)
Zr1 C8 C9 C10 -65.6(2)
C7 C8 C9 Zr1 65.74(18)
C8 C9 C10 C6 0.7(3)
Zr1 C9 C10 C6 -65.3(2)
C8 C9 C10 Zr1 65.99(19)
C7 C6 C10 C9 -1.3(3)
Zr1 C6 C10 C9 67.1(2)
C7 C6 C10 Zr1 -68.4(2)
C46 C41 C42 C43 -57.6(3)
P1 C41 C42 C43 171.8(2)
C41 C42 C43 C44 57.9(3)
C42 C43 C44 C45 -55.6(3)
C43 C44 C45 C46 53.9(3)
C44 C45 C46 C41 -54.3(3)
C42 C41 C46 C45 55.7(3)
P1 C41 C46 C45 -177.32(18)
C46 C41 P1 C22 80.2(2)
C42 C41 P1 C22 -152.99(19)
C46 C41 P1 C51A -34.2(5)
C42 C41 P1 C51A 92.6(5)
C46 C41 P1 C51 -24.8(3)
C42 C41 P1 C51 102.1(3)
C46 C41 P1 Zr1 -171.76(15)
C42 C41 P1 Zr1 -44.9(2)
C22 P1 C51 C56 52.2(4)
C41 P1 C51 C56 163.3(3)
Zr1 P1 C51 C56 -49.2(4)
C22 P1 C51 C52 -179.3(4)
C41 P1 C51 C52 -68.2(5)
Zr1 P1 C51 C52 79.2(5)
C56 C51 C52 C53 -58.4(6)
P1 C51 C52 C53 171.3(4)
C51 C52 C53 C54 58.1(6)
C52 C53 C54 C55 -55.5(6)
C53 C54 C55 C56 53.4(6)
C54 C55 C56 C51 -53.9(6)
C52 C51 C56 C55 56.6(6)
P1 C51 C56 C55 -172.7(4)
C22 P1 C51A C56A -36.8(10)
C41 P1 C51A C56A 80.4(9)
Zr1 P1 C51A C56A -135.6(8)
C22 P1 C51A C52A -169.0(11)
C41 P1 C51A C52A -51.9(12)
Zr1 P1 C51A C52A 92.2(11)
C56A C51A C52A C53A 56.9(17)
P1 C51A C52A C53A -170.3(10)
C51A C52A C53A C54A -54.0(17)
C52A C53A C54A C55A 55.5(17)
C53A C54A C55A C56A -56.6(16)
C52A C51A C56A C55A -58.2(15)
P1 C51A C56A C55A 167.8(9)
C54A C55A C56A C51A 56.5(14)
N2 N1 C21 C26 40.9(3)
Zr1 N1 C21 C26 126.1(2)
N2 N1 C21 C22 -142.2(2)
Zr1 N1 C21 C22 -57.1(3)
N1 C21 C22 C23 -174.7(2)
C26 C21 C22 C23 2.3(4)
N1 C21 C22 P1 5.0(3)
C26 C21 C22 P1 -177.93(19)
C51A P1 C22 C23 98.8(5)
C41 P1 C22 C23 -22.9(3)
C51 P1 C22 C23 83.9(3)
Zr1 P1 C22 C23 -151.1(2)
C51A P1 C22 C21 -80.9(5)
C41 P1 C22 C21 157.30(18)
C51 P1 C22 C21 -95.8(2)
Zr1 P1 C22 C21 29.12(18)
C21 C22 C23 C24 -0.8(4)
P1 C22 C23 C24 179.4(2)
C22 C23 C24 C25 -0.3(4)
C23 C24 C25 C26 -0.1(4)
C24 C25 C26 C21 1.5(4)
N1 C21 C26 C25 174.2(2)
C22 C21 C26 C25 -2.6(4)
N1 N2 C31 C36 12.1(3)
Zr1 N2 C31 C36 92.4(3)
N1 N2 C31 C32 -168.8(2)
Zr1 N2 C31 C32 -88.5(3)
N2 C31 C32 C33 178.5(2)
C36 C31 C32 C33 -2.3(4)
C31 C32 C33 C34 0.4(4)
C32 C33 C34 C35 1.4(4)
C33 C34 C35 C36 -1.3(4)
C34 C35 C36 C31 -0.6(4)
N2 C31 C36 C35 -178.5(2)
C32 C31 C36 C35 2.4(4)
